data_2201503
loop_
_publ_author_name
'Fl\"orke, Ulrich'
'R\"oder, Thorsten'
'Kramer, Thomas'

_publ_section_title
;
 Methyl 4-oxahepta-1,6-diene-2,6-dicarboxylate
;
_journal_issue 12
_journal_name_full 'Acta Crystallographica Section E'
_journal_page_first o1343
_journal_page_last o1344
_journal_paper_doi 10.1107/S1600536802019839
_journal_volume 58
_journal_year 2002
_chemical_formula_iupac 'C10 H14 O5'
_chemical_formula_moiety 'C10 H14 O5'
_chemical_formula_sum 'C10 H14 O5'
_chemical_formula_weight 214.21
_chemical_name_systematic
;
Methyl 4-oxahept-1,6-diene-2,6-dicarboxylate
;
_space_group_IT_number 2
_symmetry_cell_setting triclinic
_symmetry_space_group_name_Hall '-P 1'
_symmetry_space_group_name_H-M 'P -1'
_atom_sites_solution_hydrogens difmap
_atom_sites_solution_primary direct
_atom_sites_solution_secondary difmap
_audit_creation_method SHELXL-97
_cell_angle_alpha 74.713(3)
_cell_angle_beta 78.365(4)
_cell_angle_gamma 67.939(3)
_cell_formula_units_Z 2
_cell_length_a 6.8104(13)
_cell_length_b 7.1777(14)
_cell_length_c 12.458(3)
_cell_measurement_reflns_used 1575
_cell_measurement_temperature 153(2)
_cell_measurement_theta_max 28.2
_cell_measurement_theta_min 3.1
_cell_volume 540.8(2)
_computing_cell_refinement SMART
_computing_data_collection 'SMART (Bruker, 1997)'
_computing_data_reduction 'SAINT (Bruker, 2000)'
_computing_molecular_graphics SHELXTL
_computing_publication_material SHELXTL
_computing_structure_refinement SHELXTL
_computing_structure_solution 'SHELXTL (Bruker, 1998)'
_diffrn_ambient_temperature 153(2)
_diffrn_measured_fraction_theta_full 0.871
_diffrn_measured_fraction_theta_max 0.871
_diffrn_measurement_device_type 'SMART APEX CCD area-detector'
_diffrn_measurement_method '\f and \w'
_diffrn_radiation_monochromator graphite
_diffrn_radiation_source 'sealed tube'
_diffrn_radiation_type MoK\a
_diffrn_radiation_wavelength 0.71073
_diffrn_reflns_av_R_equivalents 0.0345
_diffrn_reflns_av_sigmaI/netI 0.0294
_diffrn_reflns_limit_h_max 8
_diffrn_reflns_limit_h_min -7
_diffrn_reflns_limit_k_max 9
_diffrn_reflns_limit_k_min -9
_diffrn_reflns_limit_l_max 15
_diffrn_reflns_limit_l_min -14
_diffrn_reflns_number 3269
_diffrn_reflns_theta_full 28.29
_diffrn_reflns_theta_max 28.29
_diffrn_reflns_theta_min 1.71
_diffrn_standards_decay_% <1
_diffrn_standards_interval_count 0
_diffrn_standards_number 1635
_exptl_absorpt_coefficient_mu 0.106
_exptl_absorpt_correction_T_max 0.9305
_exptl_absorpt_correction_T_min 0.8890
_exptl_absorpt_correction_type multi-scan
_exptl_absorpt_process_details '(SADABS; Sheldrick, 1996)'
_exptl_crystal_colour colorless
_exptl_crystal_density_diffrn 1.315
_exptl_crystal_density_method 'not measured'
_exptl_crystal_description plate
_exptl_crystal_F_000 228
_exptl_crystal_size_max 0.50
_exptl_crystal_size_mid 0.50
_exptl_crystal_size_min 0.10
_refine_diff_density_max 0.179
_refine_diff_density_min -0.239
_refine_ls_extinction_method none
_refine_ls_goodness_of_fit_ref 1.054
_refine_ls_hydrogen_treatment constr
_refine_ls_matrix_type full
_refine_ls_number_parameters 138
_refine_ls_number_reflns 2342
_refine_ls_number_restraints 0
_refine_ls_restrained_S_all 1.054
_refine_ls_R_factor_all 0.0465
_refine_ls_R_factor_gt 0.0390
_refine_ls_shift/su_max 0.001
_refine_ls_shift/su_mean 0.000
_refine_ls_structure_factor_coef Fsqd
_refine_ls_weighting_details 'calc w = 1/[\s^2^(Fo^2^)+(0.0687P)^2^] where P = (Fo^2^+2Fc^2^)/3'
_refine_ls_weighting_scheme calc
_refine_ls_wR_factor_gt 0.1102
_refine_ls_wR_factor_ref 0.1155
_reflns_number_gt 1880
_reflns_number_total 2342
_reflns_threshold_expression I>2\s(I)
_cod_data_source_file lh6010.cif
_cod_data_source_block I
_cod_original_cell_volume 540.84(18)
_cod_database_code 2201503
_cod_database_fobs_code 2201503

loop_
_symmetry_equiv_pos_as_xyz
'x, y, z'
'-x, -y, -z'

loop_
_atom_site_label
_atom_site_fract_x
_atom_site_fract_y
_atom_site_fract_z
_atom_site_U_iso_or_equiv
_atom_site_adp_type
_atom_site_calc_flag
_atom_site_refinement_flags
_atom_site_occupancy
_atom_site_disorder_assembly
_atom_site_disorder_group
_atom_site_type_symbol
O1 0.71444(12) 0.17269(14) 1.29153(6) 0.0327(2) Uani d . 1 . . O
O2 0.95015(11) 0.15845(13) 1.13605(6) 0.0348(2) Uani d . 1 . . O
O3 0.47136(11) 0.27161(12) 0.94051(6) 0.0276(2) Uani d . 1 . . O
O4 0.57704(13) 0.22754(15) 0.60466(7) 0.0445(3) Uani d . 1 . . O
O5 0.22465(12) 0.32825(13) 0.59753(7) 0.0354(2) Uani d . 1 . . O
C1 0.88874(19) 0.1302(2) 1.35511(10) 0.0390(3) Uani d . 1 . . C
H1A 0.9927 -0.0067 1.3506 0.059 Uiso calc R 1 . . H
H1B 0.8329 0.1353 1.4336 0.059 Uiso calc R 1 . . H
H1C 0.9582 0.2334 1.3241 0.059 Uiso calc R 1 . . H
C2 0.76908(17) 0.18184(16) 1.18083(9) 0.0244(3) Uani d . 1 . . C
C3 0.58714(16) 0.22190(15) 1.11852(9) 0.0227(2) Uani d . 1 . . C
C4 0.38952(17) 0.24803(17) 1.16838(9) 0.0280(3) Uani d . 1 . . C
H4A 0.3597 0.2415 1.2469 0.034 Uiso calc R 1 . . H
H4B 0.2781 0.2733 1.1255 0.034 Uiso calc R 1 . . H
C5 0.65277(16) 0.22592(18) 0.99564(9) 0.0266(3) Uani d . 1 . . C
H5A 0.7211 0.3313 0.9628 0.032 Uiso calc R 1 . . H
H5B 0.7579 0.0908 0.9849 0.032 Uiso calc R 1 . . H
C6 0.53389(17) 0.26234(17) 0.82555(9) 0.0252(3) Uani d . 1 . . C
H6A 0.6425 0.1266 0.8188 0.030 Uiso calc R 1 . . H
H6B 0.5978 0.3694 0.7876 0.030 Uiso calc R 1 . . H
C7 0.34295(17) 0.29528(16) 0.77066(9) 0.0250(3) Uani d . 1 . . C
C8 0.14597(18) 0.32978(19) 0.82317(10) 0.0333(3) Uani d . 1 . . C
H8A 0.0328 0.3454 0.7840 0.040 Uiso calc R 1 . . H
H8B 0.1185 0.3388 0.8998 0.040 Uiso calc R 1 . . H
C9 0.39622(18) 0.27957(17) 0.65022(9) 0.0278(3) Uani d . 1 . . C
C10 0.2706(2) 0.3134(2) 0.48025(10) 0.0431(3) Uani d . 1 . . C
H10A 0.3513 0.4036 0.4392 0.065 Uiso calc R 1 . . H
H10B 0.1365 0.3556 0.4482 0.065 Uiso calc R 1 . . H
H10C 0.3551 0.1712 0.4743 0.065 Uiso calc R 1 . . H

loop_
_atom_site_aniso_label
_atom_site_aniso_U_11
_atom_site_aniso_U_22
_atom_site_aniso_U_33
_atom_site_aniso_U_12
_atom_site_aniso_U_13
_atom_site_aniso_U_23
O1 0.0230(4) 0.0513(5) 0.0235(4) -0.0126(4) -0.0027(3) -0.0073(4)
O2 0.0202(4) 0.0519(6) 0.0331(5) -0.0114(4) 0.0006(3) -0.0142(4)
O3 0.0201(4) 0.0392(5) 0.0229(4) -0.0081(3) -0.0021(3) -0.0088(3)
O4 0.0266(5) 0.0721(7) 0.0307(5) -0.0109(4) 0.0016(4) -0.0163(4)
O5 0.0283(5) 0.0479(5) 0.0285(5) -0.0060(4) -0.0076(3) -0.0122(4)
C1 0.0295(7) 0.0600(9) 0.0279(6) -0.0133(6) -0.0080(5) -0.0090(6)
C2 0.0214(6) 0.0251(6) 0.0260(6) -0.0074(4) 0.0003(4) -0.0072(4)
C3 0.0204(6) 0.0217(5) 0.0254(6) -0.0065(4) -0.0017(4) -0.0052(4)
C4 0.0226(6) 0.0332(6) 0.0277(6) -0.0100(5) -0.0016(4) -0.0060(5)
C5 0.0177(5) 0.0332(6) 0.0268(6) -0.0066(4) -0.0012(4) -0.0070(5)
C6 0.0211(6) 0.0296(6) 0.0242(6) -0.0081(4) 0.0012(4) -0.0080(4)
C7 0.0233(6) 0.0235(5) 0.0262(6) -0.0058(4) -0.0033(4) -0.0045(4)
C8 0.0249(6) 0.0415(7) 0.0309(6) -0.0078(5) -0.0032(5) -0.0087(5)
C9 0.0250(6) 0.0295(6) 0.0268(6) -0.0073(5) -0.0036(5) -0.0053(5)
C10 0.0413(8) 0.0589(9) 0.0290(7) -0.0104(6) -0.0101(5) -0.0140(6)

loop_
_atom_type_symbol
_atom_type_description
_atom_type_scat_dispersion_real
_atom_type_scat_dispersion_imag
_atom_type_scat_source
C C 0.0033 0.0016 'International Tables Vol C Tables 4.2.6.8 and 6.1.1.4'
H H 0.0000 0.0000 'International Tables Vol C Tables 4.2.6.8 and 6.1.1.4'
O O 0.0106 0.0060 'International Tables Vol C Tables 4.2.6.8 and 6.1.1.4'

loop_
_geom_angle_atom_site_label_1
_geom_angle_atom_site_label_2
_geom_angle_atom_site_label_3
_geom_angle
_geom_angle_publ_flag
C2 O1 C1 115.15(9) y
C6 O3 C5 110.40(8) y
C9 O5 C10 115.18(9) y
O2 C2 O1 123.04(10) y
O2 C2 C3 123.25(10) y
O1 C2 C3 113.71(9) y
C4 C3 C2 122.70(10) y
C4 C3 C5 124.47(10) y
C2 C3 C5 112.82(9) y
O3 C5 C3 110.04(8) y
O3 C6 C7 109.70(8) y
C8 C7 C9 122.51(10) y
C8 C7 C6 124.25(10) y
C9 C7 C6 113.22(9) y
O4 C9 O5 123.20(10) y
O4 C9 C7 123.12(10) y
O5 C9 C7 113.68(9) y
O1 C1 H1A 109.5 ?
O1 C1 H1B 109.5 ?
H1A C1 H1B 109.5 ?
O1 C1 H1C 109.5 ?
H1A C1 H1C 109.5 ?
H1B C1 H1C 109.5 ?
C3 C4 H4A 120.0 ?
C3 C4 H4B 120.0 ?
H4A C4 H4B 120.0 ?
O3 C5 H5A 109.7 ?
C3 C5 H5A 109.7 ?
O3 C5 H5B 109.7 ?
C3 C5 H5B 109.7 ?
H5A C5 H5B 108.2 ?
O3 C6 H6A 109.7 ?
C7 C6 H6A 109.7 ?
O3 C6 H6B 109.7 ?
C7 C6 H6B 109.7 ?
H6A C6 H6B 108.2 ?
C7 C8 H8A 120.0 ?
C7 C8 H8B 120.0 ?
H8A C8 H8B 120.0 ?
O5 C10 H10A 109.5 ?
O5 C10 H10B 109.5 ?
H10A C10 H10B 109.5 ?
O5 C10 H10C 109.5 ?
H10A C10 H10C 109.5 ?
H10B C10 H10C 109.5 ?

loop_
_geom_bond_atom_site_label_1
_geom_bond_atom_site_label_2
_geom_bond_site_symmetry_2
_geom_bond_distance
_geom_bond_publ_flag
O1 C2 . 1.3447(13) y
O1 C1 . 1.4524(13) y
O2 C2 . 1.2151(13) y
O3 C6 . 1.4212(13) y
O3 C5 . 1.4230(13) y
O4 C9 . 1.2093(14) y
O5 C9 . 1.3416(13) y
O5 C10 . 1.4549(14) y
C2 C3 . 1.4911(14) y
C3 C4 . 1.3293(15) y
C3 C5 . 1.5016(15) y
C6 C7 . 1.5023(15) y
C7 C8 . 1.3308(16) y
C7 C9 . 1.4949(15) y
C1 H1A . 0.9800 ?
C1 H1B . 0.9800 ?
C1 H1C . 0.9800 ?
C4 H4A . 0.9500 ?
C4 H4B . 0.9500 ?
C5 H5A . 0.9900 ?
C5 H5B . 0.9900 ?
C6 H6A . 0.9900 ?
C6 H6B . 0.9900 ?
C8 H8A . 0.9500 ?
C8 H8B . 0.9500 ?
C10 H10A . 0.9800 ?
C10 H10B . 0.9800 ?
C10 H10C . 0.9800 ?

loop_
_geom_torsion_atom_site_label_1
_geom_torsion_atom_site_label_2
_geom_torsion_atom_site_label_3
_geom_torsion_atom_site_label_4
_geom_torsion
C1 O1 C2 O2 -0.65(16)
C1 O1 C2 C3 178.96(9)
O2 C2 C3 C4 -179.73(11)
O1 C2 C3 C4 0.66(15)
O2 C2 C3 C5 1.14(15)
O1 C2 C3 C5 -178.47(8)
C6 O3 C5 C3 -176.15(8)
C4 C3 C5 O3 2.85(15)
C2 C3 C5 O3 -178.03(8)
C5 O3 C6 C7 175.78(8)
O3 C6 C7 C8 0.63(15)
O3 C6 C7 C9 -177.70(8)
C10 O5 C9 O4 0.25(17)
C10 O5 C9 C7 -179.64(9)
C8 C7 C9 O4 -172.14(12)
C6 C7 C9 O4 6.22(16)
C8 C7 C9 O5 7.74(16)
C6 C7 C9 O5 -173.89(9)

loop_
_cod_related_entry_id
_cod_related_entry_database
_cod_related_entry_code
1 ChemSpider 9097099
